data_7023775
loop_
_publ_author_name
'Krchov\'a, Tereza'
'Kotek, Jan'
'Jir\'ak, Daniel'
'Havl\'i\<ckov\'a, Jana'
'C\'isa\<rov\'a, Ivana'
'Hermann, Petr'

_publ_section_title
;
 Lanthanide(iii) complexes of aminoethyl-DO3A as PARACEST contrast agents
 based on decoordination of the weakly bound amino group.
;
_journal_issue 44
_journal_name_full 'Dalton transactions (Cambridge, England : 2003)'
_journal_page_first 15735
_journal_page_last 15747
_journal_paper_doi 10.1039/c3dt52031e
_journal_volume 42
_journal_year 2013
_chemical_compound_source 'synthesized by the authors'
_chemical_formula_moiety 'C18 H35 N5 O6, 3.5(H2 O)'
_chemical_formula_sum 'C18 H42 N5 O9.5'
_chemical_formula_weight 480.57
_chemical_name_systematic
; 
 ? 
;
_space_group_IT_number 14
_symmetry_cell_setting monoclinic
_symmetry_space_group_name_Hall '-P 2yn'
_symmetry_space_group_name_H-M 'P 1 21/n 1'
_atom_sites_solution_hydrogens difmap
_atom_sites_solution_primary direct
_atom_sites_solution_secondary difmap
_audit_creation_method SHELXL-97
_cell_angle_alpha 90.00
_cell_angle_beta 91.5670(10)
_cell_angle_gamma 90.00
_cell_formula_units_Z 4
_cell_length_a 7.4798(2)
_cell_length_b 15.9561(4)
_cell_length_c 20.0951(6)
_cell_measurement_reflns_used 9877
_cell_measurement_temperature 150(2)
_cell_measurement_theta_max 27.51
_cell_measurement_theta_min 2.39
_cell_volume 2397.42(11)
_computing_cell_refinement 'SAINT V8.27B (Bruker AXS Inc., 2012)'
_computing_data_collection 'Bruker Instrument Service v2012.12.0.3'
_computing_data_reduction 'SAINT V8.27B (Bruker AXS Inc., 2012)'
_computing_structure_refinement 'SHELXL-97 (Sheldrick, 2008)'
_computing_structure_solution 'SHELXS-97 (Sheldrick, 2008)'
_diffrn_ambient_temperature 150(2)
_diffrn_detector_area_resol_mean 8.3333
_diffrn_measured_fraction_theta_full 1.000
_diffrn_measured_fraction_theta_max 1.000
_diffrn_radiation_monochromator graphite
_diffrn_radiation_source 'fine-focus sealed tube'
_diffrn_radiation_type MoK\a
_diffrn_radiation_wavelength 0.71073
_diffrn_reflns_av_R_equivalents 0.0259
_diffrn_reflns_av_sigmaI/netI 0.0193
_diffrn_reflns_limit_h_max 9
_diffrn_reflns_limit_h_min -9
_diffrn_reflns_limit_k_max 20
_diffrn_reflns_limit_k_min -20
_diffrn_reflns_limit_l_max 26
_diffrn_reflns_limit_l_min -26
_diffrn_reflns_number 30750
_diffrn_reflns_theta_full 27.50
_diffrn_reflns_theta_max 27.50
_diffrn_reflns_theta_min 1.63
_exptl_absorpt_coefficient_mu 0.107
_exptl_absorpt_correction_T_max 0.97
_exptl_absorpt_correction_T_min 0.91
_exptl_absorpt_correction_type multi-scan
_exptl_absorpt_process_details 'SADABS V2012/1 (Bruker AXS Inc.)'
_exptl_crystal_colour colourless
_exptl_crystal_density_diffrn 1.331
_exptl_crystal_density_method 'not measured'
_exptl_crystal_description prism
_exptl_crystal_F_000 1044
_exptl_crystal_size_max 0.53
_exptl_crystal_size_mid 0.32
_exptl_crystal_size_min 0.28
_refine_diff_density_max 0.361
_refine_diff_density_min -0.202
_refine_diff_density_rms 0.042
_refine_ls_extinction_method none
_refine_ls_goodness_of_fit_ref 1.035
_refine_ls_hydrogen_treatment mixed
_refine_ls_matrix_type full
_refine_ls_number_parameters 348
_refine_ls_number_reflns 5503
_refine_ls_number_restraints 0
_refine_ls_restrained_S_all 1.035
_refine_ls_R_factor_all 0.0455
_refine_ls_R_factor_gt 0.0370
_refine_ls_shift/su_max 0.010
_refine_ls_shift/su_mean 0.000
_refine_ls_structure_factor_coef Fsqd
_refine_ls_weighting_details 'calc w=1/[\s^2^(Fo^2^)+(0.0439P)^2^+1.0015P] where P=(Fo^2^+2Fc^2^)/3'
_refine_ls_weighting_scheme calc
_refine_ls_wR_factor_gt 0.0902
_refine_ls_wR_factor_ref 0.0952
_reflns_number_gt 4686
_reflns_number_total 5503
_reflns_threshold_expression >2sigma(I)
_cod_data_source_file c3dt52031e.txt
_cod_data_source_block me2do3aae
_cod_original_sg_symbol_H-M 'P 21/n'
_cod_original_formula_sum 'C18 H42 N5 O9.50'
_cod_database_code 7023775

loop_
_symmetry_equiv_pos_as_xyz
'x, y, z'
'-x+1/2, y+1/2, -z+1/2'
'-x, -y, -z'
'x-1/2, -y-1/2, z-1/2'

loop_
_atom_site_label
_atom_site_type_symbol
_atom_site_fract_x
_atom_site_fract_y
_atom_site_fract_z
_atom_site_U_iso_or_equiv
_atom_site_adp_type
_atom_site_occupancy
_atom_site_symmetry_multiplicity
_atom_site_calc_flag
_atom_site_refinement_flags
N1 N 0.84392(13) 0.68189(6) 0.09943(5) 0.0144(2) Uani 1 1 d .
H11 H 0.786(2) 0.7169(10) 0.1252(8) 0.022(4) Uiso 1 1 d .
C2 C 0.77384(16) 0.69443(7) 0.02934(6) 0.0173(2) Uani 1 1 d .
H21 H 0.6485 0.6745 0.0263 0.021 Uiso 1 1 calc R
H22 H 0.8446 0.6593 -0.0008 0.021 Uiso 1 1 calc R
C3 C 0.77980(15) 0.78447(7) 0.00521(6) 0.0150(2) Uani 1 1 d .
H31 H 0.9062 0.8015 0.0009 0.018 Uiso 1 1 calc R
H32 H 0.7215 0.7878 -0.0395 0.018 Uiso 1 1 calc R
N4 N 0.69134(12) 0.84342(6) 0.04970(5) 0.01381(19) Uani 1 1 d .
C5 C 0.73618(15) 0.93086(7) 0.03346(6) 0.0158(2) Uani 1 1 d .
H51 H 0.6342 0.9677 0.0439 0.019 Uiso 1 1 calc R
H52 H 0.7579 0.9356 -0.0148 0.019 Uiso 1 1 calc R
C6 C 0.90173(15) 0.95938(7) 0.07282(6) 0.0156(2) Uani 1 1 d .
H61 H 1.0058 0.9249 0.0605 0.019 Uiso 1 1 calc R
H62 H 0.9282 1.0186 0.0622 0.019 Uiso 1 1 calc R
N7 N 0.87037(12) 0.95064(6) 0.14578(5) 0.01341(19) Uani 1 1 d .
H71 H 0.8137(19) 0.9027(9) 0.1512(7) 0.018(3) Uiso 1 1 d .
C8 C 1.03980(15) 0.94786(7) 0.18777(6) 0.0172(2) Uani 1 1 d .
H81 H 1.0115 0.9594 0.2347 0.021 Uiso 1 1 calc R
H82 H 1.1222 0.9922 0.1728 0.021 Uiso 1 1 calc R
C9 C 1.13124(15) 0.86356(7) 0.18330(6) 0.0166(2) Uani 1 1 d .
H91 H 1.1665 0.8538 0.1368 0.020 Uiso 1 1 calc R
H92 H 1.2414 0.8641 0.2117 0.020 Uiso 1 1 calc R
N10 N 1.01488(12) 0.79428(6) 0.20447(5) 0.0143(2) Uani 1 1 d .
C11 C 1.09047(15) 0.71450(7) 0.18061(6) 0.0172(2) Uani 1 1 d .
H111 H 1.0451 0.6677 0.2077 0.021 Uiso 1 1 calc R
H112 H 1.2223 0.7159 0.1863 0.021 Uiso 1 1 calc R
C12 C 1.04098(15) 0.69924(7) 0.10787(6) 0.0163(2) Uani 1 1 d .
H121 H 1.0726 0.7491 0.0813 0.020 Uiso 1 1 calc R
H122 H 1.1097 0.6509 0.0913 0.020 Uiso 1 1 calc R
C20 C 0.79598(16) 0.59561(7) 0.12218(6) 0.0181(2) Uani 1 1 d .
H201 H 0.8881 0.5754 0.1546 0.022 Uiso 1 1 calc R
H202 H 0.7939 0.5570 0.0836 0.022 Uiso 1 1 calc R
C21 C 0.61336(16) 0.59488(8) 0.15446(6) 0.0206(3) Uani 1 1 d .
O211 O 0.55243(13) 0.66372(6) 0.17153(5) 0.0322(2) Uani 1 1 d .
O212 O 0.54900(13) 0.52288(6) 0.16183(5) 0.0312(2) Uani 1 1 d .
C30 C 0.49822(15) 0.83068(8) 0.05569(6) 0.0162(2) Uani 1 1 d .
H301 H 0.4576 0.8666 0.0925 0.019 Uiso 1 1 calc R
H302 H 0.4792 0.7718 0.0694 0.019 Uiso 1 1 calc R
C31 C 0.37535(15) 0.84793(7) -0.00544(6) 0.0148(2) Uani 1 1 d .
O311 O 0.21201(11) 0.84080(6) 0.00374(5) 0.0270(2) Uani 1 1 d .
O312 O 0.44477(11) 0.86806(6) -0.05929(4) 0.02198(19) Uani 1 1 d .
C40 C 0.74629(16) 1.01632(7) 0.17105(6) 0.0169(2) Uani 1 1 d .
H401 H 0.6850 1.0446 0.1330 0.020 Uiso 1 1 calc R
H402 H 0.8157 1.0590 0.1965 0.020 Uiso 1 1 calc R
C41 C 0.60794(15) 0.97679(7) 0.21565(6) 0.0158(2) Uani 1 1 d .
O411 O 0.60900(11) 0.89856(5) 0.22004(4) 0.02077(19) Uani 1 1 d .
O412 O 0.50354(12) 1.02684(6) 0.24281(4) 0.0227(2) Uani 1 1 d .
C50 C 1.00373(16) 0.79288(8) 0.27776(6) 0.0205(3) Uani 1 1 d .
H501 H 0.9921 0.8511 0.2941 0.025 Uiso 1 1 calc R
H502 H 1.1164 0.7695 0.2970 0.025 Uiso 1 1 calc R
C51 C 0.84684(16) 0.74120(8) 0.30220(6) 0.0203(2) Uani 1 1 d .
H511 H 0.8100 0.7010 0.2669 0.024 Uiso 1 1 calc R
H512 H 0.8875 0.7084 0.3416 0.024 Uiso 1 1 calc R
N52 N 0.68758(14) 0.79236(7) 0.32046(6) 0.0220(2) Uani 1 1 d .
H522 H 0.657(3) 0.8300(12) 0.2845(10) 0.049(5) Uiso 1 1 d .
C53 C 0.7216(2) 0.84360(10) 0.38134(9) 0.0385(4) Uani 1 1 d .
H531 H 0.6154 0.8773 0.3904 0.058 Uiso 1 1 calc R
H532 H 0.8238 0.8808 0.3745 0.058 Uiso 1 1 calc R
H533 H 0.7479 0.8065 0.4192 0.058 Uiso 1 1 calc R
C54 C 0.52920(18) 0.73725(10) 0.33008(8) 0.0310(3) Uani 1 1 d .
H541 H 0.5559 0.6972 0.3660 0.046 Uiso 1 1 calc R
H542 H 0.5015 0.7067 0.2888 0.046 Uiso 1 1 calc R
H543 H 0.4262 0.7716 0.3419 0.046 Uiso 1 1 calc R
O1W O 0.71643(13) 0.88617(6) 0.85272(5) 0.0284(2) Uani 1 1 d .
H11W H 0.654(3) 0.9092(12) 0.8197(11) 0.050(6) Uiso 1 1 d .
H12W H 0.630(3) 0.8806(13) 0.8857(11) 0.054(6) Uiso 1 1 d .
O2W O 0.20752(15) 0.46153(7) 0.15846(6) 0.0338(2) Uani 1 1 d .
H21W H 0.142(3) 0.4825(12) 0.1917(10) 0.045(5) Uiso 1 1 d .
H22W H 0.310(3) 0.4856(15) 0.1642(12) 0.069(7) Uiso 1 1 d .
O3W O 0.15956(17) 0.51701(8) 0.03069(6) 0.0421(3) Uani 1 1 d .
H31W H 0.153(4) 0.4970(18) 0.0771(15) 0.101(9) Uiso 1 1 d .
H32W H 0.036(6) 0.500(3) 0.010(3) 0.052(12) Uiso 0.50 1 d P
H33W H 0.287(5) 0.522(2) 0.0162(17) 0.031(8) Uiso 0.50 1 d P
O4W O 0.5095(3) 0.46765(19) 0.02460(14) 0.0470(6) Uani 0.50 1 d P
H41W H 0.417(6) 0.506(3) 0.013(2) 0.044(10) Uiso 0.50 1 d P
H42W H 0.516(7) 0.488(3) 0.068(3) 0.088(17) Uiso 0.50 1 d P

loop_
_atom_site_aniso_label
_atom_site_aniso_U_11
_atom_site_aniso_U_22
_atom_site_aniso_U_33
_atom_site_aniso_U_23
_atom_site_aniso_U_13
_atom_site_aniso_U_12
N1 0.0153(5) 0.0122(5) 0.0157(5) 0.0006(4) 0.0015(4) 0.0018(4)
C2 0.0220(6) 0.0149(6) 0.0149(6) -0.0003(4) -0.0019(4) 0.0000(4)
C3 0.0156(5) 0.0157(5) 0.0139(5) 0.0018(4) 0.0013(4) 0.0015(4)
N4 0.0121(4) 0.0141(5) 0.0152(5) 0.0007(4) 0.0008(3) 0.0007(3)
C5 0.0174(5) 0.0132(5) 0.0167(6) 0.0011(4) -0.0022(4) 0.0011(4)
C6 0.0172(5) 0.0163(5) 0.0134(5) 0.0010(4) 0.0016(4) -0.0023(4)
N7 0.0144(4) 0.0110(5) 0.0149(5) 0.0002(4) 0.0008(3) -0.0014(4)
C8 0.0172(5) 0.0170(6) 0.0171(6) -0.0004(4) -0.0039(4) -0.0037(4)
C9 0.0120(5) 0.0188(6) 0.0189(6) 0.0024(4) -0.0009(4) -0.0030(4)
N10 0.0132(4) 0.0147(5) 0.0150(5) 0.0015(4) 0.0000(3) -0.0011(4)
C11 0.0154(5) 0.0160(6) 0.0200(6) 0.0035(4) -0.0012(4) 0.0029(4)
C12 0.0138(5) 0.0158(6) 0.0195(6) 0.0012(4) 0.0025(4) 0.0017(4)
C20 0.0209(6) 0.0120(5) 0.0213(6) 0.0035(4) 0.0015(5) -0.0001(4)
C21 0.0197(6) 0.0260(6) 0.0160(6) 0.0034(5) 0.0000(5) -0.0018(5)
O211 0.0297(5) 0.0313(6) 0.0363(6) -0.0021(4) 0.0138(4) 0.0023(4)
O212 0.0259(5) 0.0283(5) 0.0395(6) 0.0084(4) 0.0041(4) -0.0085(4)
C30 0.0125(5) 0.0209(6) 0.0152(5) 0.0027(4) 0.0022(4) 0.0007(4)
C31 0.0146(5) 0.0125(5) 0.0174(6) -0.0004(4) -0.0005(4) 0.0004(4)
O311 0.0130(4) 0.0377(6) 0.0300(5) 0.0072(4) -0.0013(4) -0.0024(4)
O312 0.0177(4) 0.0323(5) 0.0158(4) 0.0047(4) -0.0008(3) 0.0020(4)
C40 0.0216(6) 0.0111(5) 0.0180(6) -0.0002(4) 0.0017(4) 0.0029(4)
C41 0.0169(5) 0.0184(6) 0.0119(5) 0.0000(4) -0.0026(4) 0.0030(4)
O411 0.0227(4) 0.0165(4) 0.0233(5) 0.0036(3) 0.0049(3) 0.0016(3)
O412 0.0252(5) 0.0235(5) 0.0195(4) -0.0027(3) 0.0035(3) 0.0079(4)
C50 0.0214(6) 0.0252(6) 0.0148(6) 0.0013(5) -0.0006(4) -0.0056(5)
C51 0.0235(6) 0.0177(6) 0.0201(6) 0.0009(5) 0.0048(5) -0.0007(5)
N52 0.0218(5) 0.0200(5) 0.0243(6) 0.0054(4) 0.0005(4) 0.0011(4)
C53 0.0412(9) 0.0323(8) 0.0426(9) -0.0143(7) 0.0118(7) -0.0013(7)
C54 0.0215(6) 0.0332(8) 0.0384(8) 0.0032(6) 0.0062(6) -0.0039(5)
O1W 0.0202(5) 0.0350(6) 0.0300(5) 0.0102(4) 0.0019(4) 0.0006(4)
O2W 0.0262(5) 0.0452(7) 0.0303(6) -0.0036(5) 0.0059(4) -0.0037(5)
O3W 0.0375(7) 0.0565(8) 0.0323(6) -0.0086(5) 0.0017(5) 0.0052(5)
O4W 0.0317(12) 0.0714(19) 0.0380(14) -0.0103(12) 0.0017(10) -0.0035(12)

loop_
_atom_type_symbol
_atom_type_description
_atom_type_scat_dispersion_real
_atom_type_scat_dispersion_imag
_atom_type_scat_source
C C 0.0033 0.0016 'International Tables Vol C Tables 4.2.6.8 and 6.1.1.4'
H H 0.0000 0.0000 'International Tables Vol C Tables 4.2.6.8 and 6.1.1.4'
N N 0.0061 0.0033 'International Tables Vol C Tables 4.2.6.8 and 6.1.1.4'
O O 0.0106 0.0060 'International Tables Vol C Tables 4.2.6.8 and 6.1.1.4'

loop_
_geom_angle_atom_site_label_1
_geom_angle_atom_site_label_2
_geom_angle_atom_site_label_3
_geom_angle
C20 N1 C2 109.16(9)
C20 N1 C12 112.13(9)
C2 N1 C12 113.37(9)
N1 C2 C3 114.40(9)
N4 C3 C2 113.24(9)
C30 N4 C3 115.00(9)
C30 N4 C5 112.33(9)
C3 N4 C5 111.27(9)
N4 C5 C6 110.81(9)
N7 C6 C5 109.52(9)
C6 N7 C40 112.45(9)
C6 N7 C8 113.57(9)
C40 N7 C8 110.54(9)
N7 C8 C9 111.61(9)
N10 C9 C8 112.18(9)
C9 N10 C50 110.39(9)
C9 N10 C11 108.51(9)
C50 N10 C11 110.04(9)
N10 C11 C12 111.42(9)
N1 C12 C11 110.52(9)
N1 C20 C21 111.16(10)
O211 C21 O212 129.20(12)
O211 C21 C20 116.73(11)
O212 C21 C20 114.02(11)
N4 C30 C31 118.53(9)
O311 C31 O312 125.56(11)
O311 C31 C30 115.61(10)
O312 C31 C30 118.82(10)
N7 C40 C41 110.29(9)
O411 C41 O412 127.46(11)
O411 C41 C40 116.82(10)
O412 C41 C40 115.70(10)
N10 C50 C51 113.19(10)
N52 C51 C50 114.08(10)
C53 N52 C54 109.62(11)
C53 N52 C51 112.44(11)
C54 N52 C51 110.49(10)

loop_
_geom_bond_atom_site_label_1
_geom_bond_atom_site_label_2
_geom_bond_distance
_geom_bond_site_symmetry_2
N1 C20 1.4973(14) .
N1 C2 1.5026(15) .
N1 C12 1.5048(14) .
C2 C3 1.5173(16) .
C3 N4 1.4676(15) .
N4 C30 1.4670(14) .
N4 C5 1.4736(14) .
C5 C6 1.5206(15) .
C6 N7 1.4976(15) .
N7 C40 1.4978(14) .
N7 C8 1.5039(14) .
C8 C9 1.5128(16) .
C9 N10 1.4767(14) .
N10 C50 1.4776(15) .
N10 C11 1.4782(15) .
C11 C12 1.5176(16) .
C20 C21 1.5281(17) .
C21 O211 1.2412(16) .
C21 O212 1.2560(16) .
C30 C31 1.5388(16) .
C31 O311 1.2458(14) .
C31 O312 1.2549(15) .
C40 C41 1.5241(16) .
C41 O411 1.2513(14) .
C41 O412 1.2526(14) .
C50 C51 1.5263(17) .
C51 N52 1.4980(16) .
N52 C53 1.4875(19) .
N52 C54 1.4923(17) .
O4W O4W 1.434(6) 3_665
